data_4327721
loop_
_publ_author_name
'Huang, X'
'Xia, Y'
'Zhang, H'
'Yan, Z'
'Tang, Y'
'Yang, X-J'
'Wu, B'

_publ_section_title
;
 Synthesis, crystal structure, and fluorescence studies of
 (1-naphthyl)(pyridyl)urea metal complexes
;
_journal_name_full
;
Inorganic Chemistry Communications
;
_journal_page_first 450
_journal_page_last 453
_journal_paper_doi 10.1016/j.inoche.2008.01.021
_journal_volume 11
_journal_year 2008
_chemical_formula_sum 'C34 H34 Cl2 N6 Ni O4'
_chemical_formula_weight 720.28
_space_group_IT_number 14
_symmetry_cell_setting monoclinic
_symmetry_space_group_name_Hall '-P 2yn'
_symmetry_space_group_name_H-M 'P 1 21/n 1'
_atom_sites_solution_hydrogens geom
_atom_sites_solution_primary direct
_atom_sites_solution_secondary difmap
_cell_angle_alpha 90.00
_cell_angle_beta 105.71(3)
_cell_angle_gamma 90.00
_cell_formula_units_Z 2
_cell_length_a 8.4859(17)
_cell_length_b 22.277(5)
_cell_length_c 8.7065(17)
_cell_measurement_reflns_used 1887
_cell_measurement_temperature 293(2)
_cell_measurement_theta_max 24.13
_cell_measurement_theta_min 2.60
_cell_volume 1584.4(6)
_computing_cell_refinement 'Bruker SMART'
_computing_data_collection 'Bruker SMART'
_computing_data_reduction 'Bruker SAINT'
_computing_structure_refinement 'SHELXL-97 (Sheldrick, 1997)'
_computing_structure_solution 'SHELXS-97 (Sheldrick, 1990)'
_diffrn_ambient_temperature 293(2)
_diffrn_measured_fraction_theta_full 0.956
_diffrn_measured_fraction_theta_max 0.956
_diffrn_measurement_device_type 'CCD area detector'
_diffrn_measurement_method 'phi and omega scans'
_diffrn_radiation_monochromator graphite
_diffrn_radiation_source 'fine-focus sealed tube'
_diffrn_radiation_type MoK\a
_diffrn_radiation_wavelength 0.71073
_diffrn_reflns_av_R_equivalents 0.0326
_diffrn_reflns_av_sigmaI/netI 0.0470
_diffrn_reflns_limit_h_max 11
_diffrn_reflns_limit_h_min -11
_diffrn_reflns_limit_k_max 28
_diffrn_reflns_limit_k_min -29
_diffrn_reflns_limit_l_max 11
_diffrn_reflns_limit_l_min -5
_diffrn_reflns_number 9205
_diffrn_reflns_theta_full 27.81
_diffrn_reflns_theta_max 27.81
_diffrn_reflns_theta_min 1.83
_exptl_absorpt_coefficient_mu 0.831
_exptl_absorpt_correction_T_max 0.8918
_exptl_absorpt_correction_T_min 0.7856
_exptl_absorpt_correction_type multi-scan
_exptl_absorpt_process_details SADABS
_exptl_crystal_colour green
_exptl_crystal_density_diffrn 1.510
_exptl_crystal_density_method 'not measured'
_exptl_crystal_description Block
_exptl_crystal_F_000 748
_exptl_crystal_size_max 0.31
_exptl_crystal_size_mid 0.21
_exptl_crystal_size_min 0.14
_refine_diff_density_max 0.283
_refine_diff_density_min -0.422
_refine_diff_density_rms 0.065
_refine_ls_extinction_method none
_refine_ls_goodness_of_fit_ref 1.078
_refine_ls_hydrogen_treatment mixed
_refine_ls_matrix_type full
_refine_ls_number_parameters 216
_refine_ls_number_reflns 3586
_refine_ls_number_restraints 0
_refine_ls_restrained_S_all 1.078
_refine_ls_R_factor_all 0.0736
_refine_ls_R_factor_gt 0.0450
_refine_ls_shift/su_max 0.000
_refine_ls_shift/su_mean 0.000
_refine_ls_structure_factor_coef Fsqd
_refine_ls_weighting_details 'calc w=1/[\s^2^(Fo^2^)+(0.0555P)^2^+0.0000P] where P=(Fo^2^+2Fc^2^)/3'
_refine_ls_weighting_scheme calc
_refine_ls_wR_factor_gt 0.1072
_refine_ls_wR_factor_ref 0.1212
_reflns_number_gt 2438
_reflns_number_total 3586
_reflns_threshold_expression >2sigma(I)
_cod_data_source_file ICC-HXJ-3.cif
_cod_data_source_block Ni
_cod_depositor_comments
;
The following automatic conversions were performed:

'_symmetry_cell_setting' value 'Monoclinic' changed to 'monoclinic'
according to the built-in table from CIF Core dictionary named
'cif_core.dic' version 2.4.1 from
2010-06-29.

'_exptl_absorpt_correction_type' value 'Multi-scan'
changed to 'multi-scan' according to the built-in table from CIF Core
dictionary named 'cif_core.dic' version 2.4.1 from 2010-06-29.

Automatic conversion script
Id: cif_fix_values 1715 2011-07-08 13:25:40Z adriana 

The following automatic conversions were performed:

data name '_atom_site_symetry_multiplicity' was replaced with
'_atom_site_symmetry_multiplicity' as specified in the replacement
file 'data/replacement-values/replacement_tags.lst'.

Automatic conversion script
Id: cif_correct_tags 9268 2022-04-12 08:56:07Z antanas 
;
_cod_original_cell_volume 1584.4(5)
_cod_original_sg_symbol_H-M P21/n
_cod_database_code 4327721

loop_
_symmetry_equiv_pos_as_xyz
'x, y, z'
'-x+1/2, y+1/2, -z+1/2'
'-x, -y, -z'
'x-1/2, -y-1/2, z-1/2'

loop_
_atom_site_label
_atom_site_type_symbol
_atom_site_fract_x
_atom_site_fract_y
_atom_site_fract_z
_atom_site_U_iso_or_equiv
_atom_site_adp_type
_atom_site_occupancy
_atom_site_symmetry_multiplicity
_atom_site_calc_flag
_atom_site_refinement_flags
Ni Ni 0.0000 0.0000 0.0000 0.03087(16) Uani 1 2 d S
Cl Cl -0.28086(8) 0.00768(3) 0.00430(8) 0.03835(19) Uani 1 1 d .
O1 O 0.3847(3) -0.09950(10) 0.4975(2) 0.0511(6) Uani 1 1 d .
O2 O 0.0191(3) 0.08927(9) -0.0770(3) 0.0464(5) Uani 1 1 d .
H1B H 0.114(5) 0.1032(7) -0.028(3) 0.105(17) Uiso 1 1 calc R
N1 N 0.0746(3) 0.03045(10) 0.2385(3) 0.0332(5) Uani 1 1 d .
N2 N 0.3479(3) -0.01372(10) 0.6286(3) 0.0403(6) Uani 1 1 d .
H2A H 0.3866 0.0054 0.7166 0.048 Uiso 1 1 calc R
N3 N 0.4958(3) -0.09053(10) 0.7662(3) 0.0429(6) Uani 1 1 d .
H3A H 0.4932 -0.0683 0.8462 0.051 Uiso 1 1 calc R
C1 C 0.1921(3) 0.00204(12) 0.3480(3) 0.0337(6) Uani 1 1 d .
H1A H 0.2504 -0.0285 0.3151 0.040 Uiso 1 1 calc R
C2 C 0.2306(3) 0.01653(12) 0.5099(3) 0.0327(6) Uani 1 1 d .
C3 C 0.1469(3) 0.06371(12) 0.5566(3) 0.0385(7) Uani 1 1 d .
H3B H 0.1695 0.0747 0.6634 0.046 Uiso 1 1 calc R
C4 C 0.0307(4) 0.09375(13) 0.4425(3) 0.0407(7) Uani 1 1 d .
H4A H -0.0248 0.1260 0.4712 0.049 Uiso 1 1 calc R
C5 C -0.0038(3) 0.07612(12) 0.2858(3) 0.0386(7) Uani 1 1 d .
H5A H -0.0843 0.0965 0.2099 0.046 Uiso 1 1 calc R
C6 C 0.4086(3) -0.07057(12) 0.6203(3) 0.0361(6) Uani 1 1 d .
C7 C 0.5898(3) -0.14319(12) 0.8016(3) 0.0363(6) Uani 1 1 d .
C8 C 0.6635(4) -0.16912(13) 0.6959(3) 0.0423(7) Uani 1 1 d .
H8A H 0.6491 -0.1523 0.5953 0.051 Uiso 1 1 calc R
C9 C 0.7599(4) -0.22047(15) 0.7375(4) 0.0513(8) Uani 1 1 d .
H9A H 0.8081 -0.2375 0.6638 0.062 Uiso 1 1 calc R
C10 C 0.7846(4) -0.24609(14) 0.8845(4) 0.0510(8) Uani 1 1 d .
H10A H 0.8490 -0.2803 0.9101 0.061 Uiso 1 1 calc R
C11 C 0.7379(4) -0.24563(14) 1.1526(4) 0.0532(8) Uani 1 1 d .
H11A H 0.8017 -0.2800 1.1799 0.064 Uiso 1 1 calc R
C12 C 0.6707(4) -0.22024(16) 1.2616(4) 0.0570(9) Uani 1 1 d .
H12A H 0.6904 -0.2367 1.3632 0.068 Uiso 1 1 calc R
C13 C 0.5717(4) -0.16933(15) 1.2213(4) 0.0498(8) Uani 1 1 d .
H13A H 0.5254 -0.1523 1.2965 0.060 Uiso 1 1 calc R
C14 C 0.5421(4) -0.14434(14) 1.0737(3) 0.0415(7) Uani 1 1 d .
H14A H 0.4749 -0.1108 1.0492 0.050 Uiso 1 1 calc R
C15 C 0.6123(3) -0.16868(12) 0.9562(3) 0.0355(6) Uani 1 1 d .
C16 C 0.7130(4) -0.22086(13) 0.9974(3) 0.0417(7) Uani 1 1 d .
C17 C -0.0909(4) 0.13769(14) -0.1305(4) 0.0611(9) Uani 1 1 d .
H17A H -0.0317 0.1717 -0.1535 0.092 Uiso 1 1 calc R
H17B H -0.1427 0.1481 -0.0489 0.092 Uiso 1 1 calc R
H17C H -0.1728 0.1259 -0.2253 0.092 Uiso 1 1 calc R

loop_
_atom_site_aniso_label
_atom_site_aniso_U_11
_atom_site_aniso_U_22
_atom_site_aniso_U_33
_atom_site_aniso_U_23
_atom_site_aniso_U_13
_atom_site_aniso_U_12
Ni 0.0302(3) 0.0393(3) 0.0220(3) 0.0002(2) 0.0052(2) 0.0031(2)
Cl 0.0302(4) 0.0540(4) 0.0307(4) -0.0058(3) 0.0080(3) 0.0017(3)
O1 0.0621(14) 0.0573(13) 0.0264(10) -0.0094(10) -0.0005(10) 0.0133(11)
O2 0.0413(13) 0.0450(12) 0.0489(13) 0.0081(10) 0.0051(10) 0.0012(10)
N1 0.0314(12) 0.0412(13) 0.0258(11) -0.0013(10) 0.0056(10) 0.0009(10)
N2 0.0537(15) 0.0387(13) 0.0204(11) -0.0034(10) -0.0039(11) 0.0056(11)
N3 0.0573(16) 0.0429(14) 0.0225(12) -0.0029(10) 0.0006(11) 0.0115(12)
C1 0.0347(15) 0.0395(15) 0.0264(13) -0.0016(12) 0.0074(12) 0.0034(12)
C2 0.0360(15) 0.0358(14) 0.0249(13) 0.0006(11) 0.0059(12) -0.0039(12)
C3 0.0439(17) 0.0452(16) 0.0262(14) -0.0036(13) 0.0093(12) 0.0000(13)
C4 0.0431(17) 0.0438(16) 0.0360(16) -0.0072(13) 0.0118(14) 0.0030(13)
C5 0.0398(16) 0.0440(16) 0.0303(14) -0.0022(13) 0.0065(13) 0.0024(13)
C6 0.0383(16) 0.0420(16) 0.0281(14) 0.0006(12) 0.0091(12) -0.0019(12)
C7 0.0367(16) 0.0389(15) 0.0301(14) -0.0009(12) 0.0037(12) -0.0031(12)
C8 0.0428(17) 0.0526(18) 0.0316(15) 0.0023(13) 0.0104(13) 0.0023(14)
C9 0.052(2) 0.062(2) 0.0411(18) -0.0041(16) 0.0148(16) 0.0077(16)
C10 0.051(2) 0.0524(19) 0.0474(19) -0.0004(16) 0.0104(16) 0.0152(15)
C11 0.060(2) 0.0507(19) 0.0466(19) 0.0154(16) 0.0108(17) 0.0108(16)
C12 0.063(2) 0.070(2) 0.0370(18) 0.0185(17) 0.0112(16) 0.0032(19)
C13 0.054(2) 0.060(2) 0.0368(17) 0.0031(15) 0.0151(16) -0.0002(16)
C14 0.0412(16) 0.0478(17) 0.0366(16) 0.0017(14) 0.0127(14) 0.0042(14)
C15 0.0319(14) 0.0403(15) 0.0320(14) 0.0002(12) 0.0046(12) -0.0043(12)
C16 0.0428(17) 0.0407(16) 0.0396(16) 0.0042(13) 0.0079(14) 0.0018(13)
C17 0.059(2) 0.0437(18) 0.072(2) 0.0065(18) 0.0035(19) 0.0082(16)

loop_
_geom_angle_atom_site_label_1
_geom_angle_atom_site_label_2
_geom_angle_atom_site_label_3
_geom_angle
_geom_angle_site_symmetry_1
_geom_angle_site_symmetry_3
N1 Ni N1 180.00(12) 3 .
N1 Ni O2 88.93(9) 3 3
N1 Ni O2 91.07(9) . 3
N1 Ni O2 91.07(9) 3 .
N1 Ni O2 88.93(9) . .
O2 Ni O2 180.00(13) 3 .
N1 Ni Cl 90.22(7) 3 .
N1 Ni Cl 89.78(7) . .
O2 Ni Cl 84.30(6) 3 .
O2 Ni Cl 95.70(6) . .
N1 Ni Cl 89.78(7) 3 3
N1 Ni Cl 90.22(7) . 3
O2 Ni Cl 95.70(6) 3 3
O2 Ni Cl 84.30(6) . 3
Cl Ni Cl 180.00(4) . 3
C17 O2 Ni 135.8(2) . .
C17 O2 H1B 109.5 . .
Ni O2 H1B 108.9 . .
C1 N1 C5 118.5(2) . .
C1 N1 Ni 121.06(17) . .
C5 N1 Ni 120.30(18) . .
C6 N2 C2 127.3(2) . .
C6 N2 H2A 116.3 . .
C2 N2 H2A 116.3 . .
C6 N3 C7 127.7(2) . .
C6 N3 H3A 116.2 . .
C7 N3 H3A 116.2 . .
N1 C1 C2 122.4(2) . .
N1 C1 H1A 118.8 . .
C2 C1 H1A 118.8 . .
C3 C2 C1 118.2(3) . .
C3 C2 N2 117.8(2) . .
C1 C2 N2 124.0(2) . .
C4 C3 C2 118.8(3) . .
C4 C3 H3B 120.6 . .
C2 C3 H3B 120.6 . .
C3 C4 C5 119.9(3) . .
C3 C4 H4A 120.0 . .
C5 C4 H4A 120.0 . .
N1 C5 C4 122.2(3) . .
N1 C5 H5A 118.9 . .
C4 C5 H5A 118.9 . .
O1 C6 N3 124.5(3) . .
O1 C6 N2 123.9(3) . .
N3 C6 N2 111.7(2) . .
C8 C7 N3 122.6(3) . .
C8 C7 C15 119.8(3) . .
N3 C7 C15 117.6(3) . .
C7 C8 C9 120.8(3) . .
C7 C8 H8A 119.6 . .
C9 C8 H8A 119.6 . .
C10 C9 C8 121.1(3) . .
C10 C9 H9A 119.5 . .
C8 C9 H9A 119.5 . .
C9 C10 C16 120.2(3) . .
C9 C10 H10A 119.9 . .
C16 C10 H10A 119.9 . .
C12 C11 C16 121.4(3) . .
C12 C11 H11A 119.3 . .
C16 C11 H11A 119.3 . .
C11 C12 C13 120.1(3) . .
C11 C12 H12A 120.0 . .
C13 C12 H12A 120.0 . .
C14 C13 C12 120.9(3) . .
C14 C13 H13A 119.6 . .
C12 C13 H13A 119.6 . .
C13 C14 C15 121.2(3) . .
C13 C14 H14A 119.4 . .
C15 C14 H14A 119.4 . .
C14 C15 C7 123.5(3) . .
C14 C15 C16 117.8(3) . .
C7 C15 C16 118.6(3) . .
C10 C16 C11 121.9(3) . .
C10 C16 C15 119.5(3) . .
C11 C16 C15 118.7(3) . .
O2 C17 H17A 109.5 . .
O2 C17 H17B 109.5 . .
H17A C17 H17B 109.5 . .
O2 C17 H17C 109.5 . .
H17A C17 H17C 109.5 . .
H17B C17 H17C 109.5 . .

loop_
_geom_bond_atom_site_label_1
_geom_bond_atom_site_label_2
_geom_bond_distance
_geom_bond_site_symmetry_2
Ni N1 2.112(2) 3
Ni N1 2.112(2) .
Ni O2 2.119(2) 3
Ni O2 2.119(2) .
Ni Cl 2.3999(8) .
Ni Cl 2.3999(8) 3
O1 C6 1.218(3) .
O2 C17 1.420(3) .
O2 H1B 0.8611 .
N1 C1 1.338(3) .
N1 C5 1.340(3) .
N2 C6 1.376(3) .
N2 C2 1.399(3) .
N2 H2A 0.8600 .
N3 C6 1.360(3) .
N3 C7 1.405(3) .
N3 H3A 0.8600 .
C1 C2 1.396(4) .
C1 H1A 0.9300 .
C2 C3 1.389(4) .
C3 C4 1.370(4) .
C3 H3B 0.9300 .
C4 C5 1.373(4) .
C4 H4A 0.9300 .
C5 H5A 0.9300 .
C7 C8 1.372(4) .
C7 C15 1.425(4) .
C8 C9 1.396(4) .
C8 H8A 0.9300 .
C9 C10 1.365(4) .
C9 H9A 0.9300 .
C10 C16 1.405(4) .
C10 H10A 0.9300 .
C11 C12 1.356(4) .
C11 C16 1.421(4) .
C11 H11A 0.9300 .
C12 C13 1.398(5) .
C12 H12A 0.9300 .
C13 C14 1.360(4) .
C13 H13A 0.9300 .
C14 C15 1.423(4) .
C14 H14A 0.9300 .
C15 C16 1.430(4) .
C17 H17A 0.9600 .
C17 H17B 0.9600 .
C17 H17C 0.9600 .

loop_
_geom_hbond_atom_site_label_D
_geom_hbond_atom_site_label_H
_geom_hbond_atom_site_label_A
_geom_hbond_distance_DH
_geom_hbond_distance_HA
_geom_hbond_distance_DA
_geom_hbond_angle_DHA
_geom_hbond_site_symmetry_A
N2 H2A Cl 0.86 2.82 3.398(3) 125.6 3_556
N3 H3A Cl 0.86 2.65 3.248(2) 128.0 1_656
C1 H1A Cl 0.93 2.90 3.358(3) 111.8 3
C5 H5A Cl 0.93 2.88 3.277(3) 107.2 .
C1 H1A O1 0.93 2.31 2.886(3) 119.5 .
C8 H8A O1 0.93 2.47 2.962(4) 113.1 .
C1 H1A O2 0.93 2.97 3.260(4) 100.1 3
C5 H5A O2 0.93 2.87 3.230(3) 104.6 .

loop_
_geom_torsion_atom_site_label_1
_geom_torsion_atom_site_label_2
_geom_torsion_atom_site_label_3
_geom_torsion_atom_site_label_4
_geom_torsion
_geom_torsion_site_symmetry_1
N1 Ni O2 C17 82.8(3) 3
N1 Ni O2 C17 -97.2(3) .
O2 Ni O2 C17 0.0(2) 3
Cl Ni O2 C17 -7.5(3) .
Cl Ni O2 C17 172.5(3) 3
N1 Ni N1 C1 62.0(2) 3
O2 Ni N1 C1 48.0(2) 3
O2 Ni N1 C1 -132.0(2) .
Cl Ni N1 C1 132.3(2) .
Cl Ni N1 C1 -47.7(2) 3
N1 Ni N1 C5 -113.0(2) 3
O2 Ni N1 C5 -127.0(2) 3
O2 Ni N1 C5 53.0(2) .
Cl Ni N1 C5 -42.7(2) .
Cl Ni N1 C5 137.3(2) 3
C5 N1 C1 C2 2.9(4) .
Ni N1 C1 C2 -172.2(2) .
N1 C1 C2 C3 -2.4(4) .
N1 C1 C2 N2 177.3(2) .
C6 N2 C2 C3 159.0(3) .
C6 N2 C2 C1 -20.8(4) .
C1 C2 C3 C4 0.1(4) .
N2 C2 C3 C4 -179.6(2) .
C2 C3 C4 C5 1.5(4) .
C1 N1 C5 C4 -1.2(4) .
Ni N1 C5 C4 173.9(2) .
C3 C4 C5 N1 -1.0(4) .
C7 N3 C6 O1 8.3(5) .
C7 N3 C6 N2 -172.6(3) .
C2 N2 C6 O1 11.3(5) .
C2 N2 C6 N3 -167.8(3) .
C6 N3 C7 C8 28.5(4) .
C6 N3 C7 C15 -153.7(3) .
N3 C7 C8 C9 178.1(3) .
C15 C7 C8 C9 0.4(4) .
C7 C8 C9 C10 -0.5(5) .
C8 C9 C10 C16 -0.1(5) .
C16 C11 C12 C13 1.3(5) .
C11 C12 C13 C14 -0.4(5) .
C12 C13 C14 C15 -0.7(5) .
C13 C14 C15 C7 -177.9(3) .
C13 C14 C15 C16 1.0(4) .
C8 C7 C15 C14 179.2(3) .
N3 C7 C15 C14 1.4(4) .
C8 C7 C15 C16 0.4(4) .
N3 C7 C15 C16 -177.5(2) .
C9 C10 C16 C11 -179.0(3) .
C9 C10 C16 C15 0.8(5) .
C12 C11 C16 C10 178.7(3) .
C12 C11 C16 C15 -1.1(5) .
C14 C15 C16 C10 -179.9(3) .
C7 C15 C16 C10 -1.0(4) .
C14 C15 C16 C11 -0.1(4) .
C7 C15 C16 C11 178.9(3) .
